data_1010113
loop_
_publ_author_name
'Bernal, J D'
'Djatlowa, E'
'Kasarnowsky, P'
'Reichstein, S'
'Ward, A G'

_publ_section_title
;
The Structure of Strontium and Barium Peroxides, Sr O~2~ and Ba O~2~
;
_journal_coden_ASTM ZEKGAX
_journal_name_full
;
Zeitschrift fuer Kristallographie, Kristallgeometrie, Kristallphysik,
Kristallchemie (-144,1977)
;
_journal_page_first 344
_journal_page_last 354
_journal_volume 92
_journal_year 1935
_chemical_formula_structural 'Ba O2'
_chemical_formula_sum 'Ba O2'
_chemical_name_systematic 'Barium peroxide'
_space_group_IT_number 139
_symmetry_cell_setting tetragonal
_symmetry_Int_Tables_number 139
_symmetry_space_group_name_Hall '-I 4 2'
_symmetry_space_group_name_H-M 'I 4/m m m'
_cell_angle_alpha 90
_cell_angle_beta 90
_cell_angle_gamma 90
_cell_formula_units_Z 2
_cell_length_a 3.78
_cell_length_b 3.78
_cell_length_c 6.77
_cell_volume 96.7
_exptl_crystal_density_meas 5.43
_cod_database_code 1010113

loop_
_symmetry_equiv_pos_as_xyz
x,y,z
-x,-y,z
-x,y,z
x,-y,z
-y,x,z
y,-x,z
y,x,z
-y,-x,z
-x,-y,-z
x,y,-z
x,-y,-z
-x,y,-z
y,-x,-z
-y,x,-z
-y,-x,-z
y,x,-z
1/2+x,1/2+y,1/2+z
1/2-x,1/2-y,1/2+z
1/2-x,1/2+y,1/2+z
1/2+x,1/2-y,1/2+z
1/2-y,1/2+x,1/2+z
1/2+y,1/2-x,1/2+z
1/2+y,1/2+x,1/2+z
1/2-y,1/2-x,1/2+z
1/2-x,1/2-y,1/2-z
1/2+x,1/2+y,1/2-z
1/2+x,1/2-y,1/2-z
1/2-x,1/2+y,1/2-z
1/2+y,1/2-x,1/2-z
1/2-y,1/2+x,1/2-z
1/2-y,1/2-x,1/2-z
1/2+y,1/2+x,1/2-z

loop_
_atom_site_label
_atom_site_type_symbol
_atom_site_symmetry_multiplicity
_atom_site_Wyckoff_symbol
_atom_site_fract_x
_atom_site_fract_y
_atom_site_fract_z
_atom_site_occupancy
_atom_site_attached_hydrogens
_atom_site_calc_flag
Ba1 Ba2+ 2 a 0. 0. 0. 1. 0 d
O1 O1- 4 e 0. 0. 0.404 1. 0 d

loop_
_atom_type_symbol
_atom_type_oxidation_number
Ba2+ 2.000
O1- -1.000

loop_
_cod_related_entry_id
_cod_related_entry_database
_cod_related_entry_code
1 ChemSpider 14090
2 AMCSD 0017043
